data_7713729
loop_
_publ_author_name
'KANETOMO, Takuya'
'Yokoyama, Koki'
'Suzuki, Yudai'
'Ida, Hiromichi'
'Okazawa, Atsushi'
'Enomoto, Masaya'

_publ_section_title
;
 Investigation for Unique Magnetic Behaviours of Isomers in
 1,2-Dithiooxalato-Bridged Diiron(II) Complex
;
_journal_name_full 'Dalton Transactions'
_journal_paper_doi 10.1039/D3DT01992F
_journal_year 2023
_chemical_formula_moiety 'C38 H36 Fe2 N8 O2 S2, 2(Cl O4)'
_chemical_formula_sum 'C38 H36 Cl2 Fe2 N8 O10 S2'
_chemical_formula_weight 1011.47
_chemical_melting_point 458
_chemical_name_systematic
'[\m-ethanebis(thioic S-acid)ato]-bis{1-(pyridin-2-yl)-N,N-bis[(pyridin-2-yl)methyl]methanamine}-di-iron diperchlorate'
_space_group_crystal_system monoclinic
_space_group_IT_number 14
_space_group_name_Hall '-P 2ybc'
_space_group_name_H-M_alt 'P 1 21/c 1'
_atom_sites_solution_hydrogens geom
_atom_sites_solution_primary dual
_audit_creation_date 2022-04-12
_audit_creation_method
;
Olex2 1.5
(compiled 2021.12.09 svn.r5202d8cf for OlexSys, GUI svn.r6439)
;
_audit_update_record
;
2023-06-26 deposited with the CCDC.	2023-08-10 downloaded from the CCDC.
;
_cell_angle_alpha 90
_cell_angle_beta 104.716(4)
_cell_angle_gamma 90
_cell_formula_units_Z 2
_cell_length_a 9.5293(15)
_cell_length_b 13.955(2)
_cell_length_c 17.003(3)
_cell_measurement_reflns_used 3440
_cell_measurement_temperature 400
_cell_measurement_theta_max 21.91
_cell_measurement_theta_min 2.65
_cell_volume 2186.9(6)
_computing_cell_refinement 'SAINT V8.38A (?, 2016)'
_computing_data_reduction 'SAINT V8.38A (?, 2016)'
_computing_molecular_graphics 'Olex2 1.5 (Dolomanov et al., 2009)'
_computing_publication_material 'Olex2 1.5 (Dolomanov et al., 2009)'
_computing_structure_refinement 'SHELXL 2018/3 (Sheldrick, 2015)'
_computing_structure_solution 'SHELXT 2018/2 (Sheldrick, 2018)'
_diffrn_ambient_temperature 400
_diffrn_measured_fraction_theta_full 0.993
_diffrn_measured_fraction_theta_max 0.993
_diffrn_measurement_device_type 'Bruker APEX-II CCD'
_diffrn_measurement_method '\f and \w scans'
_diffrn_radiation_type MoK\a
_diffrn_radiation_wavelength 0.71073
_diffrn_reflns_av_R_equivalents 0.0527
_diffrn_reflns_av_unetI/netI 0.0629
_diffrn_reflns_Laue_measured_fraction_full 0.993
_diffrn_reflns_Laue_measured_fraction_max 0.993
_diffrn_reflns_limit_h_max 10
_diffrn_reflns_limit_h_min -10
_diffrn_reflns_limit_k_max 15
_diffrn_reflns_limit_k_min -15
_diffrn_reflns_limit_l_max 19
_diffrn_reflns_limit_l_min -19
_diffrn_reflns_number 18324
_diffrn_reflns_point_group_measured_fraction_full 0.993
_diffrn_reflns_point_group_measured_fraction_max 0.993
_diffrn_reflns_theta_full 23.986
_diffrn_reflns_theta_max 23.986
_diffrn_reflns_theta_min 1.914
_exptl_absorpt_coefficient_mu 0.946
_exptl_absorpt_correction_T_max 0.9937
_exptl_absorpt_correction_T_min 0.8420
_exptl_absorpt_correction_type none
_exptl_absorpt_process_details
;
SADABS-2016/2 (Bruker,2016/2) was used for absorption correction.
wR2(int) was 0.0917 before and 0.0495 after correction.
The Ratio of minimum to maximum transmission is 0.8473.
The \l/2 correction factor is Not present.
;
_exptl_crystal_colour green
_exptl_crystal_colour_primary green
_exptl_crystal_density_diffrn 1.536
_exptl_crystal_description block
_exptl_crystal_F_000 1036
_exptl_crystal_preparation 'Magnetic properties'
_exptl_crystal_size_max 0.27
_exptl_crystal_size_mid 0.196
_exptl_crystal_size_min 0.134
_refine_diff_density_max 0.715
_refine_diff_density_min -0.488
_refine_diff_density_rms 0.078
_refine_ls_extinction_method none
_refine_ls_goodness_of_fit_ref 1.051
_refine_ls_hydrogen_treatment constr
_refine_ls_matrix_type full
_refine_ls_number_parameters 281
_refine_ls_number_reflns 3402
_refine_ls_number_restraints 0
_refine_ls_restrained_S_all 1.051
_refine_ls_R_factor_all 0.0826
_refine_ls_R_factor_gt 0.0566
_refine_ls_shift/su_max 0.000
_refine_ls_shift/su_mean 0.000
_refine_ls_structure_factor_coef Fsqd
_refine_ls_weighting_details 'w=1/[\s^2^(Fo^2^)+(0.0683P)^2^+2.4604P] where P=(Fo^2^+2Fc^2^)/3'
_refine_ls_weighting_scheme calc
_refine_ls_wR_factor_gt 0.1490
_refine_ls_wR_factor_ref 0.1647
_reflns_Friedel_coverage 0.000
_reflns_number_gt 2450
_reflns_number_total 3402
_reflns_threshold_expression 'I > 2\s(I)'
_cod_data_source_file d3dt01992f1.cif
_cod_data_source_block fetpadto_400k_1stheat_0m
_cod_original_cell_volume 2187.0(6)
_cod_database_code 7713729
_shelx_shelxl_version_number 2018/3
_shelx_space_group_comment
;
The symmetry employed for this shelxl refinement is uniquely defined
by the following loop, which should always be used as a source of
symmetry information in preference to the above space-group names.
They are only intended as comments.
;
_shelx_estimated_absorpt_t_max 0.884
_shelx_estimated_absorpt_t_min 0.784
_olex2_refinement_description
;
1. Fixed Uiso
 At 1.2 times of:
  All C(H) groups, All C(H,H) groups
2. Shared sites
{O2, S1}
{S2, O1}
3. Uiso/Uaniso restraints and constraints
Uanis(O2) = Uanis(S1)
Uanis(S2) = Uanis(O1)
4. Others
 Sof(O2)=Sof(S2)=1-FVAR(1)
 Sof(S1)=Sof(O1)=FVAR(1)
5.a Secondary CH2 refined with riding coordinates:
 C19(H19A,H19B), C13(H13A,H13B), C7(H7A,H7B)
5.b Aromatic/amide H refined with riding coordinates:
 C8(H8), C9(H9), C14(H14), C5(H5), C11(H11), C2(H2), C15(H15), C10(H10),
 C17(H17), C4(H4), C3(H3), C16(H16)
;
_olex2_submission_special_instructions 'No special instructions were received'

loop_
_space_group_symop_operation_xyz
'x, y, z'
'-x, y+1/2, -z+1/2'
'-x, -y, -z'
'x, -y-1/2, z-1/2'

loop_
_atom_site_label
_atom_site_type_symbol
_atom_site_fract_x
_atom_site_fract_y
_atom_site_fract_z
_atom_site_U_iso_or_equiv
_atom_site_adp_type
_atom_site_occupancy
_atom_site_site_symmetry_order
_atom_site_calc_flag
_atom_site_refinement_flags_posn
_atom_site_refinement_flags_adp
_atom_site_refinement_flags_occupancy
_atom_site_disorder_assembly
_atom_site_disorder_group
Fe1 Fe 0.58954(7) -0.11679(5) 0.37875(4) 0.0554(3) Uani 1 1 d . . . . .
Cl1 Cl 1.0050(2) -0.09189(16) 0.15719(16) 0.1197(7) Uani 1 1 d . . . . .
S1 S 0.60666(18) 0.01042(14) 0.62748(11) 0.0818(8) Uani 0.748(9) 1 d . . P . .
O2 O 0.60666(18) 0.01042(14) 0.62748(11) 0.0818(8) Uani 0.252(9) 1 d . . P . .
O1 O 0.6363(4) -0.0847(3) 0.5079(2) 0.0992(14) Uani 0.748(9) 1 d . . P . .
S2 S 0.6363(4) -0.0847(3) 0.5079(2) 0.0992(14) Uani 0.252(9) 1 d . . P . .
N2 N 0.5433(4) -0.1581(3) 0.2537(2) 0.0620(10) Uani 1 1 d . . . . .
N4 N 0.7747(4) -0.2159(3) 0.3817(3) 0.0685(11) Uani 1 1 d . . . . .
N1 N 0.7653(4) -0.0230(3) 0.3716(3) 0.0702(11) Uani 1 1 d . . . . .
N3 N 0.4993(5) -0.2562(3) 0.3941(2) 0.0669(11) Uani 1 1 d . . . . .
C1 C 0.5638(5) -0.0221(3) 0.5320(3) 0.0528(11) Uani 1 1 d . . . . .
C18 C 0.5960(7) -0.3276(4) 0.4098(3) 0.0798(16) Uani 1 1 d . . . . .
C6 C 0.8971(6) -0.0618(5) 0.3919(4) 0.0786(16) Uani 1 1 d . . . . .
C12 C 0.6372(6) -0.2192(4) 0.2351(3) 0.0676(13) Uani 1 1 d . . . . .
C8 C 0.4217(7) -0.1381(4) 0.1979(3) 0.0778(15) Uani 1 1 d . . . . .
H8 H 0.355765 -0.096007 0.211416 0.093 Uiso 1 1 calc R U . . .
C9 C 0.3888(8) -0.1773(5) 0.1204(4) 0.0930(18) Uani 1 1 d . . . . .
H9 H 0.302559 -0.162470 0.082484 0.112 Uiso 1 1 calc R U . . .
C19 C 0.7526(7) -0.3003(4) 0.4291(4) 0.0928(18) Uani 1 1 d . . . . .
H19A H 0.786684 -0.286262 0.486716 0.111 Uiso 1 1 calc R U . . .
H19B H 0.808906 -0.353658 0.416941 0.111 Uiso 1 1 calc R U . . .
C14 C 0.3588(7) -0.2773(4) 0.3787(3) 0.0837(16) Uani 1 1 d . . . . .
H14 H 0.291551 -0.227617 0.367323 0.100 Uiso 1 1 calc R U . . .
C13 C 0.7754(6) -0.2401(4) 0.2962(3) 0.0843(17) Uani 1 1 d . . . . .
H13A H 0.852807 -0.204429 0.281973 0.101 Uiso 1 1 calc R U . . .
H13B H 0.797130 -0.307700 0.293537 0.101 Uiso 1 1 calc R U . . .
C5 C 1.0184(7) -0.0088(7) 0.3869(5) 0.113(2) Uani 1 1 d . . . . .
H5 H 1.110175 -0.036589 0.400532 0.135 Uiso 1 1 calc R U . . .
O3 O 1.0767(7) -0.1475(5) 0.2291(4) 0.169(2) Uani 1 1 d . . . . .
C11 C 0.6106(8) -0.2599(5) 0.1588(4) 0.0950(19) Uani 1 1 d . . . . .
H11 H 0.676947 -0.302294 0.146122 0.114 Uiso 1 1 calc R U . . .
C2 C 0.7513(7) 0.0683(5) 0.3464(4) 0.0861(17) Uani 1 1 d . . . . .
H2 H 0.658718 0.094823 0.331819 0.103 Uiso 1 1 calc R U . . .
C15 C 0.3095(9) -0.3694(6) 0.3790(5) 0.112(2) Uani 1 1 d . . . . .
H15 H 0.210636 -0.382557 0.367415 0.135 Uiso 1 1 calc R U . . .
C7 C 0.9060(6) -0.1617(5) 0.4213(4) 0.0928(19) Uani 1 1 d . . . . .
H7A H 0.990163 -0.192474 0.410200 0.111 Uiso 1 1 calc R U . . .
H7B H 0.917994 -0.161924 0.479687 0.111 Uiso 1 1 calc R U . . .
C10 C 0.4859(9) -0.2373(6) 0.1022(4) 0.112(2) Uani 1 1 d . . . . .
H10 H 0.467848 -0.263721 0.050362 0.134 Uiso 1 1 calc R U . . .
C17 C 0.5511(10) -0.4220(5) 0.4109(5) 0.113(2) Uani 1 1 d . . . . .
H17 H 0.619073 -0.471296 0.421330 0.136 Uiso 1 1 calc R U . . .
C4 C 1.0010(10) 0.0841(8) 0.3620(6) 0.130(3) Uani 1 1 d . . . . .
H4 H 1.081335 0.120385 0.359093 0.156 Uiso 1 1 calc R U . . .
C3 C 0.8653(10) 0.1242(5) 0.3411(5) 0.112(2) Uani 1 1 d . . . . .
H3 H 0.851760 0.187584 0.323792 0.135 Uiso 1 1 calc R U . . .
C16 C 0.4099(12) -0.4418(6) 0.3968(5) 0.129(3) Uani 1 1 d . . . . .
H16 H 0.379453 -0.504783 0.399185 0.155 Uiso 1 1 calc R U . . .
O5 O 1.0724(10) -0.0067(6) 0.1611(6) 0.248(5) Uani 1 1 d . . . . .
O6 O 1.0247(12) -0.1398(8) 0.0928(6) 0.261(5) Uani 1 1 d . . . . .
O4 O 0.8663(8) -0.0824(7) 0.1556(8) 0.288(6) Uani 1 1 d . . . . .

loop_
_atom_site_aniso_label
_atom_site_aniso_U_11
_atom_site_aniso_U_22
_atom_site_aniso_U_33
_atom_site_aniso_U_23
_atom_site_aniso_U_13
_atom_site_aniso_U_12
Fe1 0.0546(4) 0.0554(4) 0.0591(4) -0.0111(3) 0.0194(3) -0.0015(3)
Cl1 0.0892(12) 0.1142(16) 0.151(2) -0.0208(14) 0.0216(12) 0.0109(11)
S1 0.0768(12) 0.0937(14) 0.0793(12) -0.0259(9) 0.0279(9) 0.0041(9)
O2 0.0768(12) 0.0937(14) 0.0793(12) -0.0259(9) 0.0279(9) 0.0041(9)
O1 0.098(2) 0.109(3) 0.090(2) -0.0063(18) 0.0231(17) 0.0044(19)
S2 0.098(2) 0.109(3) 0.090(2) -0.0063(18) 0.0231(17) 0.0044(19)
N2 0.062(2) 0.064(3) 0.061(2) -0.005(2) 0.017(2) -0.003(2)
N4 0.057(2) 0.069(3) 0.078(3) -0.010(2) 0.013(2) 0.0043(19)
N1 0.063(3) 0.075(3) 0.077(3) -0.013(2) 0.026(2) -0.009(2)
N3 0.076(3) 0.061(3) 0.062(2) -0.004(2) 0.014(2) -0.006(2)
C1 0.050(2) 0.057(3) 0.056(3) -0.011(2) 0.022(2) -0.009(2)
C18 0.101(4) 0.066(4) 0.071(3) -0.005(3) 0.017(3) -0.005(3)
C6 0.062(3) 0.094(4) 0.083(4) -0.029(3) 0.025(3) -0.017(3)
C12 0.075(3) 0.065(3) 0.068(3) -0.015(3) 0.028(3) -0.007(3)
C8 0.088(4) 0.078(4) 0.070(4) 0.001(3) 0.025(3) -0.002(3)
C9 0.105(5) 0.101(5) 0.066(4) 0.000(3) 0.010(3) -0.011(4)
C19 0.093(4) 0.073(4) 0.105(5) 0.012(3) 0.010(4) 0.017(3)
C14 0.088(4) 0.089(4) 0.075(4) -0.005(3) 0.023(3) -0.020(3)
C13 0.076(4) 0.093(4) 0.089(4) -0.028(3) 0.031(3) 0.012(3)
C5 0.069(4) 0.135(7) 0.138(6) -0.036(5) 0.034(4) -0.031(4)
O3 0.153(5) 0.181(6) 0.165(6) 0.035(5) 0.026(4) 0.055(5)
C11 0.108(5) 0.103(5) 0.082(4) -0.034(4) 0.038(4) 0.001(4)
C2 0.090(4) 0.079(4) 0.095(4) -0.011(3) 0.033(3) -0.019(3)
C15 0.113(5) 0.109(6) 0.110(5) -0.012(5) 0.019(4) -0.055(5)
C7 0.059(3) 0.109(5) 0.103(5) -0.027(4) 0.007(3) 0.008(3)
C10 0.138(6) 0.131(6) 0.063(4) -0.026(4) 0.018(4) -0.011(5)
C17 0.144(7) 0.060(4) 0.128(6) 0.006(4) 0.021(5) -0.008(4)
C4 0.112(7) 0.148(8) 0.145(7) -0.038(6) 0.062(6) -0.069(6)
C3 0.130(6) 0.095(5) 0.121(6) -0.018(4) 0.048(5) -0.049(5)
C16 0.176(9) 0.074(5) 0.134(7) 0.005(5) 0.033(6) -0.041(6)
O5 0.274(10) 0.159(7) 0.277(11) 0.050(7) 0.008(8) -0.100(7)
O6 0.271(11) 0.304(12) 0.160(7) -0.056(8) -0.036(7) 0.075(9)
O4 0.102(5) 0.258(10) 0.502(18) 0.134(11) 0.076(7) 0.058(6)

loop_
_atom_type_symbol
_atom_type_description
_atom_type_scat_dispersion_real
_atom_type_scat_dispersion_imag
_atom_type_scat_source
C C 0.0033 0.0016 'International Tables Vol C Tables 4.2.6.8 and 6.1.1.4'
H H 0.0000 0.0000 'International Tables Vol C Tables 4.2.6.8 and 6.1.1.4'
Cl Cl 0.1484 0.1585 'International Tables Vol C Tables 4.2.6.8 and 6.1.1.4'
Fe Fe 0.3463 0.8444 'International Tables Vol C Tables 4.2.6.8 and 6.1.1.4'
N N 0.0061 0.0033 'International Tables Vol C Tables 4.2.6.8 and 6.1.1.4'
O O 0.0106 0.0060 'International Tables Vol C Tables 4.2.6.8 and 6.1.1.4'
S S 0.1246 0.1234 'International Tables Vol C Tables 4.2.6.8 and 6.1.1.4'

loop_
_geom_angle_atom_site_label_1
_geom_angle_atom_site_label_2
_geom_angle_atom_site_label_3
_geom_angle
_geom_angle_site_symmetry_1
_geom_angle_site_symmetry_3
_geom_angle_publ_flag
S2 Fe1 S1 82.70(10) . 3_656 ?
S2 Fe1 N4 98.44(14) . . ?
N2 Fe1 S1 99.42(12) . 3_656 ?
N2 Fe1 S2 176.23(15) . . ?
N2 Fe1 N4 79.48(16) . . ?
N2 Fe1 N1 94.27(15) . . ?
N2 Fe1 N3 83.69(15) . . ?
N4 Fe1 S1 178.66(13) . 3_656 ?
N1 Fe1 S1 103.48(13) . 3_656 ?
N1 Fe1 S2 88.23(15) . . ?
N1 Fe1 N4 75.89(17) . . ?
N1 Fe1 N3 152.82(17) . . ?
N3 Fe1 S1 103.59(13) . 3_656 ?
N3 Fe1 S2 92.79(14) . . ?
N3 Fe1 N4 77.10(16) . . ?
O5 Cl1 O3 108.1(5) . . ?
O6 Cl1 O3 106.6(5) . . ?
O6 Cl1 O5 108.5(7) . . ?
O4 Cl1 O3 108.8(6) . . ?
O4 Cl1 O5 112.1(7) . . ?
O4 Cl1 O6 112.4(8) . . ?
C1 O2 Fe1 97.74(18) . 3_656 ?
C1 S2 Fe1 119.2(3) . . ?
C12 N2 Fe1 115.3(3) . . ?
C8 N2 Fe1 125.1(4) . . ?
C8 N2 C12 118.9(4) . . ?
C19 N4 Fe1 106.6(3) . . ?
C19 N4 C13 112.9(5) . . ?
C13 N4 Fe1 108.5(3) . . ?
C7 N4 Fe1 105.5(3) . . ?
C7 N4 C19 112.6(5) . . ?
C7 N4 C13 110.4(4) . . ?
C6 N1 Fe1 115.8(4) . . ?
C6 N1 C2 118.8(5) . . ?
C2 N1 Fe1 125.4(4) . . ?
C18 N3 Fe1 114.8(4) . . ?
C14 N3 Fe1 125.8(4) . . ?
C14 N3 C18 118.8(5) . . ?
S2 C1 O2 120.2(4) . . ?
S2 C1 C1 117.0(5) . 3_656 ?
C1 C1 O2 122.9(5) 3_656 . ?
N3 C18 C19 116.9(5) . . ?
N3 C18 C17 120.8(6) . . ?
C17 C18 C19 122.3(6) . . ?
N1 C6 C5 120.8(7) . . ?
N1 C6 C7 116.2(5) . . ?
C5 C6 C7 123.0(6) . . ?
N2 C12 C13 119.3(4) . . ?
N2 C12 C11 120.9(5) . . ?
C11 C12 C13 119.8(5) . . ?
N2 C8 H8 118.6 . . ?
N2 C8 C9 122.7(6) . . ?
C9 C8 H8 118.6 . . ?
C8 C9 H9 121.2 . . ?
C10 C9 C8 117.6(6) . . ?
C10 C9 H9 121.2 . . ?
N4 C19 C18 111.0(5) . . ?
N4 C19 H19A 109.4 . . ?
N4 C19 H19B 109.4 . . ?
C18 C19 H19A 109.4 . . ?
C18 C19 H19B 109.4 . . ?
H19A C19 H19B 108.0 . . ?
N3 C14 H14 118.8 . . ?
N3 C14 C15 122.4(7) . . ?
C15 C14 H14 118.8 . . ?
N4 C13 H13A 108.6 . . ?
N4 C13 H13B 108.6 . . ?
C12 C13 N4 114.5(4) . . ?
C12 C13 H13A 108.6 . . ?
C12 C13 H13B 108.6 . . ?
H13A C13 H13B 107.6 . . ?
C6 C5 H5 120.5 . . ?
C4 C5 C6 119.1(7) . . ?
C4 C5 H5 120.5 . . ?
C12 C11 H11 120.4 . . ?
C10 C11 C12 119.2(6) . . ?
C10 C11 H11 120.4 . . ?
N1 C2 H2 118.3 . . ?
N1 C2 C3 123.4(7) . . ?
C3 C2 H2 118.3 . . ?
C14 C15 H15 120.9 . . ?
C14 C15 C16 118.1(7) . . ?
C16 C15 H15 120.9 . . ?
N4 C7 C6 111.2(5) . . ?
N4 C7 H7A 109.4 . . ?
N4 C7 H7B 109.4 . . ?
C6 C7 H7A 109.4 . . ?
C6 C7 H7B 109.4 . . ?
H7A C7 H7B 108.0 . . ?
C9 C10 C11 120.7(6) . . ?
C9 C10 H10 119.7 . . ?
C11 C10 H10 119.7 . . ?
C18 C17 H17 120.2 . . ?
C16 C17 C18 119.6(7) . . ?
C16 C17 H17 120.2 . . ?
C5 C4 H4 119.9 . . ?
C5 C4 C3 120.2(7) . . ?
C3 C4 H4 119.9 . . ?
C2 C3 C4 117.7(7) . . ?
C2 C3 H3 121.1 . . ?
C4 C3 H3 121.1 . . ?
C15 C16 H16 119.9 . . ?
C17 C16 C15 120.2(7) . . ?
C17 C16 H16 119.9 . . ?

loop_
_geom_bond_atom_site_label_1
_geom_bond_atom_site_label_2
_geom_bond_distance
_geom_bond_site_symmetry_2
_geom_bond_publ_flag
Fe1 S1 2.3685(18) 3_656 ?
Fe1 S2 2.173(3) . ?
Fe1 N2 2.138(4) . ?
Fe1 N4 2.233(4) . ?
Fe1 N1 2.153(4) . ?
Fe1 N3 2.169(4) . ?
Cl1 O3 1.463(6) . ?
Cl1 O5 1.345(7) . ?
Cl1 O6 1.336(10) . ?
Cl1 O4 1.322(7) . ?
O2 C1 1.635(5) . ?
S2 C1 1.246(5) . ?
N2 C12 1.331(6) . ?
N2 C8 1.327(7) . ?
N4 C19 1.473(7) . ?
N4 C13 1.493(7) . ?
N4 C7 1.471(7) . ?
N1 C6 1.330(7) . ?
N1 C2 1.341(7) . ?
N3 C18 1.338(7) . ?
N3 C14 1.331(7) . ?
C1 C1 1.540(9) 3_656 ?
C18 C19 1.494(8) . ?
C18 C17 1.386(9) . ?
C6 C5 1.393(8) . ?
C6 C7 1.476(9) . ?
C12 C13 1.485(7) . ?
C12 C11 1.379(7) . ?
C8 H8 0.9300 . ?
C8 C9 1.387(8) . ?
C9 H9 0.9300 . ?
C9 C10 1.341(10) . ?
C19 H19A 0.9700 . ?
C19 H19B 0.9700 . ?
C14 H14 0.9300 . ?
C14 C15 1.370(9) . ?
C13 H13A 0.9700 . ?
C13 H13B 0.9700 . ?
C5 H5 0.9300 . ?
C5 C4 1.361(11) . ?
C11 H11 0.9300 . ?
C11 C10 1.363(9) . ?
C2 H2 0.9300 . ?
C2 C3 1.360(9) . ?
C15 H15 0.9300 . ?
C15 C16 1.371(11) . ?
C7 H7A 0.9700 . ?
C7 H7B 0.9700 . ?
C10 H10 0.9300 . ?
C17 H17 0.9300 . ?
C17 C16 1.335(11) . ?
C4 H4 0.9300 . ?
C4 C3 1.370(11) . ?
C3 H3 0.9300 . ?
C16 H16 0.9300 . ?

loop_
_geom_torsion_atom_site_label_1
_geom_torsion_atom_site_label_2
_geom_torsion_atom_site_label_3
_geom_torsion_atom_site_label_4
_geom_torsion
_geom_torsion_site_symmetry_1
_geom_torsion_site_symmetry_2
_geom_torsion_site_symmetry_3
_geom_torsion_site_symmetry_4
_geom_torsion_publ_flag
Fe1 O2 C1 S2 -175.7(3) 3_656 . . . ?
Fe1 O2 C1 C1 4.9(5) 3_656 . . 3_656 ?
Fe1 S2 C1 O2 -174.3(2) . . . . ?
Fe1 S2 C1 C1 5.2(6) . . . 3_656 ?
Fe1 N2 C12 C13 -10.4(6) . . . . ?
Fe1 N2 C12 C11 172.4(4) . . . . ?
Fe1 N2 C8 C9 -171.1(4) . . . . ?
Fe1 N4 C19 C18 39.7(6) . . . . ?
Fe1 N4 C13 C12 -17.3(6) . . . . ?
Fe1 N4 C7 C6 -42.1(5) . . . . ?
Fe1 N1 C6 C5 177.8(5) . . . . ?
Fe1 N1 C6 C7 -3.6(6) . . . . ?
Fe1 N1 C2 C3 -178.4(5) . . . . ?
Fe1 N3 C18 C19 10.5(6) . . . . ?
Fe1 N3 C18 C17 -171.8(5) . . . . ?
Fe1 N3 C14 C15 170.7(5) . . . . ?
N2 C12 C13 N4 19.4(7) . . . . ?
N2 C12 C11 C10 -0.3(9) . . . . ?
N2 C8 C9 C10 -0.4(10) . . . . ?
N1 C6 C5 C4 0.9(10) . . . . ?
N1 C6 C7 N4 32.4(7) . . . . ?
N1 C2 C3 C4 0.6(11) . . . . ?
N3 C18 C19 N4 -35.2(7) . . . . ?
N3 C18 C17 C16 -0.6(11) . . . . ?
N3 C14 C15 C16 0.8(11) . . . . ?
C18 N3 C14 C15 0.6(9) . . . . ?
C18 C17 C16 C15 2.0(13) . . . . ?
C6 N1 C2 C3 -0.6(9) . . . . ?
C6 C5 C4 C3 -0.8(12) . . . . ?
C12 N2 C8 C9 -0.8(8) . . . . ?
C12 C11 C10 C9 -1.0(11) . . . . ?
C8 N2 C12 C13 178.4(5) . . . . ?
C8 N2 C12 C11 1.2(8) . . . . ?
C8 C9 C10 C11 1.3(11) . . . . ?
C19 N4 C13 C12 100.6(6) . . . . ?
C19 N4 C7 C6 -158.0(5) . . . . ?
C19 C18 C17 C16 176.9(7) . . . . ?
C14 N3 C18 C19 -178.3(5) . . . . ?
C14 N3 C18 C17 -0.6(8) . . . . ?
C14 C15 C16 C17 -2.1(13) . . . . ?
C13 N4 C19 C18 -79.3(6) . . . . ?
C13 N4 C7 C6 74.8(6) . . . . ?
C13 C12 C11 C10 -177.5(6) . . . . ?
C5 C6 C7 N4 -149.1(6) . . . . ?
C5 C4 C3 C2 0.1(12) . . . . ?
C11 C12 C13 N4 -163.4(5) . . . . ?
C2 N1 C6 C5 -0.2(8) . . . . ?
C2 N1 C6 C7 178.4(5) . . . . ?
C7 N4 C19 C18 154.9(5) . . . . ?
C7 N4 C13 C12 -132.4(5) . . . . ?
C7 C6 C5 C4 -177.6(7) . . . . ?
C17 C18 C19 N4 147.2(6) . . . . ?
